data_7026674
loop_
_publ_author_name
'Jones, Cameron'
'Furness, Leigh'
'Nembenna, Sharanappa'
'Rose, Richard P.'
'Aldridge, Simon'
'Stasch, Andreas'

_publ_section_title
;
 Bulky guanidinato and amidinato zinc complexes and their comparative
 stabilities.
;
_journal_issue 37
_journal_name_full 'Dalton transactions (Cambridge, England : 2003)'
_journal_page_first 8788
_journal_page_last 8795
_journal_paper_doi 10.1039/c0dt00589d
_journal_volume 39
_journal_year 2010
_chemical_formula_sum 'C12 H23 Hg I2 N'
_chemical_formula_weight 635.70
_chemical_name_systematic
;
?
;
_space_group_IT_number 14
_symmetry_cell_setting monoclinic
_symmetry_space_group_name_Hall '-P 2ybc'
_symmetry_space_group_name_H-M 'P 1 21/c 1'
_atom_sites_solution_hydrogens geom
_atom_sites_solution_primary direct
_atom_sites_solution_secondary difmap
_audit_creation_method SHELXL-97
_cell_angle_alpha 90.00
_cell_angle_beta 96.37(3)
_cell_angle_gamma 90.00
_cell_formula_units_Z 4
_cell_length_a 10.008(2)
_cell_length_b 17.306(4)
_cell_length_c 9.2161(18)
_cell_measurement_temperature 123(2)
_cell_volume 1586.4(6)
_computing_structure_refinement 'SHELXL-97 (Sheldrick, 1997)'
_computing_structure_solution 'SHELXS-97 (Sheldrick, 1990)'
_diffrn_ambient_temperature 123(2)
_diffrn_measured_fraction_theta_full 0.997
_diffrn_measured_fraction_theta_max 0.997
_diffrn_measurement_device_type 'Nonius Kappa CCD'
_diffrn_radiation_monochromator graphite
_diffrn_radiation_source 'fine-focus sealed tube'
_diffrn_radiation_type MoK\a
_diffrn_radiation_wavelength 0.71073
_diffrn_reflns_av_R_equivalents 0.0595
_diffrn_reflns_av_sigmaI/netI 0.0738
_diffrn_reflns_limit_h_max 13
_diffrn_reflns_limit_h_min -13
_diffrn_reflns_limit_k_max 21
_diffrn_reflns_limit_k_min -22
_diffrn_reflns_limit_l_max 12
_diffrn_reflns_limit_l_min -12
_diffrn_reflns_number 7186
_diffrn_reflns_theta_full 28.00
_diffrn_reflns_theta_max 28.00
_diffrn_reflns_theta_min 3.08
_exptl_absorpt_coefficient_mu 13.574
_exptl_absorpt_correction_T_max 0.343
_exptl_absorpt_correction_T_min 0.139
_exptl_absorpt_correction_type multi-scan
_exptl_absorpt_process_details 'Sortav (Blessing 1995)'
_exptl_crystal_colour yellow
_exptl_crystal_density_diffrn 2.662
_exptl_crystal_density_method 'not measured'
_exptl_crystal_description block
_exptl_crystal_F_000 1152
_exptl_crystal_size_max 0.25
_exptl_crystal_size_mid 0.15
_exptl_crystal_size_min 0.10
_refine_diff_density_max 3.694
_refine_diff_density_min -2.081
_refine_diff_density_rms 0.327
_refine_ls_extinction_method none
_refine_ls_goodness_of_fit_ref 1.037
_refine_ls_hydrogen_treatment constr
_refine_ls_matrix_type full
_refine_ls_number_parameters 145
_refine_ls_number_reflns 3809
_refine_ls_number_restraints 0
_refine_ls_restrained_S_all 1.037
_refine_ls_R_factor_all 0.0844
_refine_ls_R_factor_gt 0.0485
_refine_ls_shift/su_max 0.001
_refine_ls_shift/su_mean 0.000
_refine_ls_structure_factor_coef Fsqd
_refine_ls_weighting_details 'calc w=1/[\s^2^(Fo^2^)+(0.0692P)^2^+0.0000P] where P=(Fo^2^+2Fc^2^)/3'
_refine_ls_weighting_scheme calc
_refine_ls_wR_factor_gt 0.1125
_refine_ls_wR_factor_ref 0.1282
_reflns_number_gt 2658
_reflns_number_total 3809
_reflns_threshold_expression >2sigma(I)
_cod_data_source_file c0dt00589d.txt
_cod_data_source_block compound1S
_cod_original_cell_volume 1586.3(5)
_cod_original_sg_symbol_H-M P2(1)/c
_cod_database_code 7026674

loop_
_symmetry_equiv_pos_as_xyz
'x, y, z'
'-x, y+1/2, -z+1/2'
'-x, -y, -z'
'x, -y-1/2, z-1/2'

loop_
_atom_site_label
_atom_site_type_symbol
_atom_site_fract_x
_atom_site_fract_y
_atom_site_fract_z
_atom_site_U_iso_or_equiv
_atom_site_adp_type
_atom_site_occupancy
_atom_site_symmetry_multiplicity
_atom_site_calc_flag
_atom_site_refinement_flags
Hg1 Hg 0.76123(4) 0.25261(2) 0.22135(4) 0.02753(14) Uani 1 1 d .
I1 I 0.93035(6) 0.22277(4) 0.49020(7) 0.02691(18) Uani 1 1 d .
N1 N 0.6751(7) 0.1328(5) 0.1699(9) 0.0271(18) Uani 1 1 d .
H1A H 0.6728 0.1288 0.0690 0.033 Uiso 1 1 calc R
C1 C 0.7649(9) 0.0706(7) 0.2253(14) 0.044(3) Uani 1 1 d .
H1 H 0.7816 0.0783 0.3333 0.053 Uiso 1 1 calc R
I2 I 0.64628(7) 0.39104(4) 0.26055(7) 0.03096(19) Uani 1 1 d .
C2 C 0.9010(9) 0.0765(6) 0.1682(11) 0.027(2) Uani 1 1 d .
H2A H 0.9406 0.1279 0.1927 0.032 Uiso 1 1 calc R
H2B H 0.8896 0.0712 0.0606 0.032 Uiso 1 1 calc R
C3 C 0.9963(10) 0.0134(6) 0.2349(13) 0.042(3) Uani 1 1 d .
H3A H 1.0829 0.0173 0.1929 0.050 Uiso 1 1 calc R
H3B H 1.0142 0.0219 0.3414 0.050 Uiso 1 1 calc R
C4 C 0.9401(10) -0.0659(6) 0.2076(13) 0.039(3) Uani 1 1 d .
H4A H 1.0029 -0.1046 0.2561 0.046 Uiso 1 1 calc R
H4B H 0.9293 -0.0767 0.1015 0.046 Uiso 1 1 calc R
C5 C 0.8052(12) -0.0722(6) 0.2664(13) 0.042(3) Uani 1 1 d .
H5A H 0.8182 -0.0661 0.3739 0.050 Uiso 1 1 calc R
H5B H 0.7675 -0.1243 0.2444 0.050 Uiso 1 1 calc R
C6 C 0.7060(11) -0.0120(6) 0.2019(13) 0.041(3) Uani 1 1 d .
H6A H 0.6218 -0.0161 0.2485 0.049 Uiso 1 1 calc R
H6B H 0.6842 -0.0218 0.0961 0.049 Uiso 1 1 calc R
C7 C 0.5306(9) 0.1258(6) 0.1967(11) 0.031(2) Uani 1 1 d .
H7 H 0.4988 0.0729 0.1663 0.037 Uiso 1 1 calc R
C8 C 0.5127(9) 0.1360(6) 0.3559(10) 0.028(2) Uani 1 1 d .
H8A H 0.5469 0.1874 0.3893 0.034 Uiso 1 1 calc R
H8B H 0.5656 0.0962 0.4142 0.034 Uiso 1 1 calc R
C9 C 0.3648(10) 0.1290(6) 0.3806(11) 0.036(2) Uani 1 1 d .
H9A H 0.3333 0.0756 0.3581 0.043 Uiso 1 1 calc R
H9B H 0.3546 0.1396 0.4843 0.043 Uiso 1 1 calc R
C10 C 0.2807(10) 0.1853(7) 0.2846(11) 0.036(3) Uani 1 1 d .
H10A H 0.1849 0.1778 0.2986 0.043 Uiso 1 1 calc R
H10B H 0.3060 0.2386 0.3156 0.043 Uiso 1 1 calc R
C11 C 0.2964(10) 0.1767(7) 0.1274(11) 0.038(3) Uani 1 1 d .
H11A H 0.2435 0.2172 0.0709 0.045 Uiso 1 1 calc R
H11B H 0.2615 0.1257 0.0925 0.045 Uiso 1 1 calc R
C12 C 0.4479(9) 0.1840(6) 0.1019(11) 0.032(2) Uani 1 1 d .
H12A H 0.4581 0.1743 -0.0022 0.039 Uiso 1 1 calc R
H12B H 0.4803 0.2369 0.1266 0.039 Uiso 1 1 calc R

loop_
_atom_site_aniso_label
_atom_site_aniso_U_11
_atom_site_aniso_U_22
_atom_site_aniso_U_33
_atom_site_aniso_U_23
_atom_site_aniso_U_13
_atom_site_aniso_U_12
Hg1 0.0242(2) 0.0267(3) 0.0328(2) 0.00017(17) 0.00799(15) 0.00098(15)
I1 0.0220(3) 0.0345(4) 0.0252(3) -0.0008(3) 0.0070(2) 0.0019(3)
N1 0.019(4) 0.025(4) 0.037(5) -0.007(4) 0.001(3) -0.004(3)
C1 0.020(5) 0.032(7) 0.083(9) -0.003(6) 0.024(5) -0.004(4)
I2 0.0321(4) 0.0312(4) 0.0303(4) -0.0006(3) 0.0068(3) 0.0083(3)
C2 0.021(5) 0.024(5) 0.035(5) 0.004(4) 0.007(4) -0.005(4)
C3 0.032(6) 0.025(6) 0.069(8) 0.007(6) 0.010(5) 0.006(5)
C4 0.032(5) 0.034(6) 0.049(7) 0.021(5) 0.001(5) 0.008(5)
C5 0.056(7) 0.019(6) 0.051(7) 0.004(5) 0.010(5) -0.013(5)
C6 0.033(6) 0.026(6) 0.066(8) -0.002(6) 0.011(5) 0.003(5)
C7 0.014(4) 0.034(6) 0.043(6) -0.010(5) 0.000(4) 0.001(4)
C8 0.018(5) 0.032(6) 0.037(6) -0.006(5) 0.009(4) 0.000(4)
C9 0.030(5) 0.042(7) 0.038(6) -0.004(5) 0.019(4) -0.003(5)
C10 0.023(5) 0.044(7) 0.042(6) -0.011(6) 0.010(4) -0.007(5)
C11 0.024(5) 0.056(8) 0.033(6) -0.009(5) 0.000(4) 0.010(5)
C12 0.027(5) 0.036(6) 0.036(6) 0.005(5) 0.006(4) 0.005(5)

loop_
_atom_type_symbol
_atom_type_description
_atom_type_scat_dispersion_real
_atom_type_scat_dispersion_imag
_atom_type_scat_source
C C 0.0033 0.0016 'International Tables Vol C Tables 4.2.6.8 and 6.1.1.4'
H H 0.0000 0.0000 'International Tables Vol C Tables 4.2.6.8 and 6.1.1.4'
N N 0.0061 0.0033 'International Tables Vol C Tables 4.2.6.8 and 6.1.1.4'
I I -0.4742 1.8119 'International Tables Vol C Tables 4.2.6.8 and 6.1.1.4'
Hg Hg -2.3894 9.2266 'International Tables Vol C Tables 4.2.6.8 and 6.1.1.4'

loop_
_geom_angle_atom_site_label_1
_geom_angle_atom_site_label_2
_geom_angle_atom_site_label_3
_geom_angle
_geom_angle_site_symmetry_3
N1 Hg1 I2 132.81(19) .
N1 Hg1 I1 100.9(2) .
I2 Hg1 I1 105.18(2) .
N1 Hg1 I1 102.7(2) 4_565
I2 Hg1 I1 105.10(3) 4_565
I1 Hg1 I1 108.83(3) 4_565
Hg1 I1 Hg1 105.67(3) 4_566
C1 N1 C7 116.9(8) .
C1 N1 Hg1 113.3(6) .
C7 N1 Hg1 112.9(6) .
C1 N1 H1A 104.0 .
C7 N1 H1A 104.0 .
Hg1 N1 H1A 104.0 .
N1 C1 C2 111.8(9) .
N1 C1 C6 114.9(8) .
C2 C1 C6 110.8(9) .
N1 C1 H1 106.2 .
C2 C1 H1 106.2 .
C6 C1 H1 106.2 .
C1 C2 C3 110.9(8) .
C1 C2 H2A 109.5 .
C3 C2 H2A 109.5 .
C1 C2 H2B 109.5 .
C3 C2 H2B 109.5 .
H2A C2 H2B 108.1 .
C4 C3 C2 112.4(8) .
C4 C3 H3A 109.1 .
C2 C3 H3A 109.1 .
C4 C3 H3B 109.1 .
C2 C3 H3B 109.1 .
H3A C3 H3B 107.9 .
C3 C4 C5 109.9(10) .
C3 C4 H4A 109.7 .
C5 C4 H4A 109.7 .
C3 C4 H4B 109.7 .
C5 C4 H4B 109.7 .
H4A C4 H4B 108.2 .
C4 C5 C6 112.5(9) .
C4 C5 H5A 109.1 .
C6 C5 H5A 109.1 .
C4 C5 H5B 109.1 .
C6 C5 H5B 109.1 .
H5A C5 H5B 107.8 .
C5 C6 C1 110.9(9) .
C5 C6 H6A 109.5 .
C1 C6 H6A 109.5 .
C5 C6 H6B 109.5 .
C1 C6 H6B 109.5 .
H6A C6 H6B 108.0 .
N1 C7 C8 111.9(7) .
N1 C7 C12 109.1(8) .
C8 C7 C12 111.5(8) .
N1 C7 H7 108.1 .
C8 C7 H7 108.1 .
C12 C7 H7 108.1 .
C7 C8 C9 111.0(8) .
C7 C8 H8A 109.4 .
C9 C8 H8A 109.4 .
C7 C8 H8B 109.4 .
C9 C8 H8B 109.4 .
H8A C8 H8B 108.0 .
C10 C9 C8 110.4(9) .
C10 C9 H9A 109.6 .
C8 C9 H9A 109.6 .
C10 C9 H9B 109.6 .
C8 C9 H9B 109.6 .
H9A C9 H9B 108.1 .
C11 C10 C9 113.3(9) .
C11 C10 H10A 108.9 .
C9 C10 H10A 108.9 .
C11 C10 H10B 108.9 .
C9 C10 H10B 108.9 .
H10A C10 H10B 107.7 .
C10 C11 C12 110.4(8) .
C10 C11 H11A 109.6 .
C12 C11 H11A 109.6 .
C10 C11 H11B 109.6 .
C12 C11 H11B 109.6 .
H11A C11 H11B 108.1 .
C7 C12 C11 109.7(9) .
C7 C12 H12A 109.7 .
C11 C12 H12A 109.7 .
C7 C12 H12B 109.7 .
C11 C12 H12B 109.7 .
H12A C12 H12B 108.2 .

loop_
_geom_bond_atom_site_label_1
_geom_bond_atom_site_label_2
_geom_bond_distance
_geom_bond_site_symmetry_2
Hg1 N1 2.276(8) .
Hg1 I2 2.6990(9) .
Hg1 I1 2.8879(11) .
Hg1 I1 2.8955(11) 4_565
I1 Hg1 2.8955(11) 4_566
N1 C1 1.457(13) .
N1 C7 1.499(11) .
N1 H1A 0.9300 .
C1 C2 1.517(12) .
C1 C6 1.553(15) .
C1 H1 1.0000 .
C2 C3 1.532(13) .
C2 H2A 0.9900 .
C2 H2B 0.9900 .
C3 C4 1.493(14) .
C3 H3A 0.9900 .
C3 H3B 0.9900 .
C4 C5 1.513(15) .
C4 H4A 0.9900 .
C4 H4B 0.9900 .
C5 C6 1.514(15) .
C5 H5A 0.9900 .
C5 H5B 0.9900 .
C6 H6A 0.9900 .
C6 H6B 0.9900 .
C7 C8 1.508(13) .
C7 C12 1.517(13) .
C7 H7 1.0000 .
C8 C9 1.526(12) .
C8 H8A 0.9900 .
C8 H8B 0.9900 .
C9 C10 1.509(14) .
C9 H9A 0.9900 .
C9 H9B 0.9900 .
C10 C11 1.482(14) .
C10 H10A 0.9900 .
C10 H10B 0.9900 .
C11 C12 1.565(13) .
C11 H11A 0.9900 .
C11 H11B 0.9900 .
C12 H12A 0.9900 .
C12 H12B 0.9900 .
